data_1519601
loop_
_publ_author_name
'Matthews, Craig J.'
'Horton, Peter N.'
'Hursthouse, Michael B.'

_publ_section_title
;
 C58H62Cl6N26O30Zn3
;
_journal_name_full 'Crystal Structure Report Archive'
_journal_page_first 1063
_journal_year 2004
_chemical_formula_moiety 'C58 H50 N26 Zn3, 6(Cl O4), 6(H2 O)'
_chemical_formula_sum 'C58 H62 Cl6 N26 O30 Zn3'
_chemical_formula_weight 2012.15
_space_group_IT_number 15
_symmetry_cell_setting monoclinic
_symmetry_space_group_name_Hall '-C 2yc'
_symmetry_space_group_name_H-M 'C 1 2/c 1'
_atom_sites_solution_hydrogens geom
_atom_sites_solution_primary direct
_atom_sites_solution_secondary difmap
_cell_angle_alpha 90.00
_cell_angle_beta 118.687(3)
_cell_angle_gamma 90.00
_cell_formula_units_Z 4
_cell_length_a 23.507(5)
_cell_length_b 18.121(4)
_cell_length_c 21.007(4)
_cell_measurement_reflns_used 8423
_cell_measurement_temperature 120(2)
_cell_measurement_theta_max 27.485
_cell_measurement_theta_min 2.910
_cell_volume 7850(3)
_computing_cell_refinement 'DENZO (Otwinowski & Minor, 1997) & COLLECT (Hooft, R.W.W., 1998)'
_computing_data_collection 'COLLECT (Hooft, R.W.W., 1998)'
_computing_data_reduction 'DENZO (Otwinowski & Minor, 1997) & COLLECT (Hooft, R.W.W., 1998)'
_computing_molecular_graphics 'ORTEP3 for Windows (Farrugia, 1997)'
_computing_structure_refinement 'SHELXL-97 (Sheldrick, 1997b)'
_computing_structure_solution 'SHELXS-97 (Sheldrick, 1997a)'
_diffrn_ambient_temperature 120(2)
_diffrn_detector_area_resol_mean 9.091
_diffrn_measured_fraction_theta_full 0.988
_diffrn_measured_fraction_theta_max 0.988
_diffrn_measurement_device_type 'Bruker-Nonius 95mm CCD camera on \k-goniostat'
_diffrn_measurement_method '\f & \w scans'
_diffrn_radiation_monochromator '10cm confocal mirrors'
_diffrn_radiation_source 'Bruker-Nonius FR591 rotating anode'
_diffrn_radiation_type MoK\a
_diffrn_radiation_wavelength 0.71073
_diffrn_reflns_av_R_equivalents 0.0631
_diffrn_reflns_av_sigmaI/netI 0.0742
_diffrn_reflns_limit_h_max 30
_diffrn_reflns_limit_h_min -27
_diffrn_reflns_limit_k_max 23
_diffrn_reflns_limit_k_min -21
_diffrn_reflns_limit_l_max 25
_diffrn_reflns_limit_l_min -27
_diffrn_reflns_number 32800
_diffrn_reflns_theta_full 27.48
_diffrn_reflns_theta_max 27.48
_diffrn_reflns_theta_min 2.94
_exptl_absorpt_coefficient_mu 1.215
_exptl_absorpt_correction_T_max 0.9198
_exptl_absorpt_correction_T_min 0.7759
_exptl_absorpt_correction_type multi-scan
_exptl_absorpt_process_details 'SADABS V2.10 (Sheldrick, G.M., 2003)'
_exptl_crystal_colour 'Light Green'
_exptl_crystal_density_diffrn 1.703
_exptl_crystal_density_method 'not measured'
_exptl_crystal_description Slab
_exptl_crystal_F_000 4096
_exptl_crystal_size_max 0.22
_exptl_crystal_size_mid 0.20
_exptl_crystal_size_min 0.07
_refine_diff_density_max 1.220
_refine_diff_density_min -0.948
_refine_diff_density_rms 0.129
_refine_ls_extinction_coef 0.0011(2)
_refine_ls_extinction_expression Fc^*^=kFc[1+0.001xFc^2^\l^3^/sin(2\q)]^-1/4^
_refine_ls_extinction_method SHELXL
_refine_ls_goodness_of_fit_ref 1.089
_refine_ls_hydrogen_treatment constr
_refine_ls_matrix_type full
_refine_ls_number_parameters 658
_refine_ls_number_reflns 8912
_refine_ls_number_restraints 1153
_refine_ls_restrained_S_all 1.105
_refine_ls_R_factor_all 0.1705
_refine_ls_R_factor_gt 0.1245
_refine_ls_shift/su_max 0.001
_refine_ls_shift/su_mean 0.000
_refine_ls_structure_factor_coef Fsqd
_refine_ls_weighting_details 'calc w=1/[\s^2^(Fo^2^)+(0.0736P)^2^+181.3200P] where P=(Fo^2^+2Fc^2^)/3'
_refine_ls_weighting_scheme calc
_refine_ls_wR_factor_gt 0.2745
_refine_ls_wR_factor_ref 0.2976
_reflns_number_gt 5898
_reflns_number_total 8912
_reflns_threshold_expression >2\s(I)
_cod_data_source_file eCrystal-1063.cif
_cod_data_source_block 04src0422
_cod_depositor_comments
;
Citation :
Matthews, Craig J. and Horton, Peter N. and Hursthouse, Michael B. (2004) 
University of Southampton, Crystal Structure Report Archive. 
(doi:10.5258/ecrystals/1063)

More at:
http://ecrystals.chem.soton.ac.uk/1063/
;
_cod_original_sg_symbol_H-M C2/c
_cod_database_code 1519601

loop_
_symmetry_equiv_pos_as_xyz
'x, y, z'
'-x, y, -z+1/2'
'x+1/2, y+1/2, z'
'-x+1/2, y+1/2, -z+1/2'
'-x, -y, -z'
'x, -y, z-1/2'
'-x+1/2, -y+1/2, -z'
'x+1/2, -y+1/2, z-1/2'

loop_
_atom_site_label
_atom_site_type_symbol
_atom_site_fract_x
_atom_site_fract_y
_atom_site_fract_z
_atom_site_U_iso_or_equiv
_atom_site_adp_type
_atom_site_occupancy
_atom_site_symmetry_multiplicity
_atom_site_calc_flag
_atom_site_refinement_flags
_atom_site_disorder_assembly
_atom_site_disorder_group
Zn1 Zn 0.0000 0.94100(8) 0.7500 0.0415(4) Uani 1 2 d SU . .
Zn2 Zn 0.0000 1.18494(7) 0.7500 0.0342(4) Uani 1 2 d SU . .
Zn3 Zn 0.0000 1.42992(8) 0.7500 0.0489(5) Uani 1 2 d SU . .
C1 C 0.0105(7) 0.8176(6) 0.8634(7) 0.066(2) Uani 1 1 d U . .
H1 H 0.0542 0.8337 0.8909 0.079 Uiso 1 1 calc R . .
C2 C -0.0105(7) 0.7588(7) 0.8888(8) 0.078(3) Uani 1 1 d U . .
H2 H 0.0175 0.7353 0.9335 0.094 Uiso 1 1 calc R . .
C3 C -0.0726(8) 0.7360(8) 0.8476(9) 0.088(3) Uani 1 1 d U . .
H3 H -0.0874 0.6948 0.8635 0.106 Uiso 1 1 calc R . .
C4 C -0.1142(7) 0.7693(6) 0.7850(8) 0.077(3) Uani 1 1 d U . .
H4 H -0.1576 0.7526 0.7572 0.093 Uiso 1 1 calc R . .
C5 C -0.0911(6) 0.8291(6) 0.7628(7) 0.062(2) Uani 1 1 d U . .
C6 C -0.1317(5) 0.8712(6) 0.6976(6) 0.0588(19) Uani 1 1 d U . .
C7 C -0.1997(6) 0.8601(8) 0.6473(7) 0.075(3) Uani 1 1 d U . .
H7 H -0.2222 0.8206 0.6551 0.090 Uiso 1 1 calc R . .
C8 C -0.2316(6) 0.9048(8) 0.5899(8) 0.081(3) Uani 1 1 d U . .
H8 H -0.2759 0.8955 0.5563 0.097 Uiso 1 1 calc R . .
C9 C -0.1997(5) 0.9650(8) 0.5797(7) 0.070(3) Uani 1 1 d U . .
H9 H -0.2218 0.9979 0.5401 0.084 Uiso 1 1 calc R . .
C10 C -0.1346(4) 0.9751(6) 0.6292(6) 0.0522(19) Uani 1 1 d U . .
C11 C -0.0955(4) 1.0382(6) 0.6272(5) 0.0455(18) Uani 1 1 d U . .
C12 C 0.0620(4) 1.0824(5) 0.6875(5) 0.0355(16) Uani 1 1 d U . .
C13 C 0.1124(4) 1.1383(5) 0.7284(5) 0.0406(17) Uani 1 1 d U . .
C14 C 0.1727(4) 1.1404(7) 0.7323(6) 0.058(2) Uani 1 1 d U . .
H14 H 0.1846 1.1058 0.7068 0.069 Uiso 1 1 calc R . .
C15 C 0.2150(5) 1.1950(7) 0.7747(7) 0.069(2) Uani 1 1 d U . .
H15 H 0.2561 1.1994 0.7767 0.082 Uiso 1 1 calc R . .
C16 C 0.1984(5) 1.2436(7) 0.8147(6) 0.062(2) Uani 1 1 d U . .
H16 H 0.2286 1.2787 0.8468 0.075 Uiso 1 1 calc R . .
C17 C 0.1367(4) 1.2389(5) 0.8060(5) 0.0433(17) Uani 1 1 d U . .
C18 C 0.1086(4) 1.2923(5) 0.8362(5) 0.0395(16) Uani 1 1 d U . .
C19 C -0.0257(5) 1.3346(5) 0.8521(5) 0.0468(18) Uani 1 1 d U . .
C20 C -0.0708(5) 1.3991(6) 0.8333(6) 0.0542(18) Uani 1 1 d U . .
C21 C -0.1110(6) 1.4119(7) 0.8627(7) 0.068(2) Uani 1 1 d U . .
H21 H -0.1098 1.3804 0.8995 0.082 Uiso 1 1 calc R . .
C22 C -0.1526(6) 1.4702(7) 0.8385(9) 0.084(3) Uani 1 1 d U . .
H22 H -0.1802 1.4802 0.8587 0.100 Uiso 1 1 calc R . .
C23 C -0.1542(6) 1.5148(7) 0.7841(8) 0.081(3) Uani 1 1 d U . .
H23 H -0.1837 1.5549 0.7661 0.098 Uiso 1 1 calc R . .
C24 C -0.1118(5) 1.5005(6) 0.7557(7) 0.064(2) Uani 1 1 d U . .
C25 C -0.1101(6) 1.5406(6) 0.6982(7) 0.070(2) Uani 1 1 d U . .
C26 C -0.1525(7) 1.5984(6) 0.6608(8) 0.089(3) Uani 1 1 d U . .
H26 H -0.1848 1.6132 0.6732 0.107 Uiso 1 1 calc R . .
C27 C -0.1472(8) 1.6339(7) 0.6058(8) 0.098(4) Uani 1 1 d U . .
H27 H -0.1752 1.6740 0.5810 0.118 Uiso 1 1 calc R . .
C28 C -0.1004(8) 1.6111(7) 0.5861(8) 0.096(3) Uani 1 1 d U . .
H28 H -0.0962 1.6356 0.5486 0.115 Uiso 1 1 calc R . .
C29 C -0.0596(7) 1.5502(6) 0.6239(7) 0.079(3) Uani 1 1 d U . .
H29 H -0.0294 1.5321 0.6099 0.095 Uiso 1 1 calc R . .
N1 N -0.0281(5) 0.8520(4) 0.8023(5) 0.0585(18) Uani 1 1 d U . .
N2 N -0.1020(4) 0.9298(5) 0.6857(5) 0.0500(16) Uani 1 1 d U . .
N3 N -0.1240(4) 1.0980(6) 0.5884(5) 0.067(2) Uani 1 1 d U . .
H3A H -0.1004 1.1361 0.5892 0.080 Uiso 1 1 calc R . .
H3B H -0.1665 1.0996 0.5618 0.080 Uiso 1 1 calc R . .
N4 N -0.0325(3) 1.0289(4) 0.6691(4) 0.0382(14) Uani 1 1 d U . .
N5 N 0.0050(3) 1.0941(4) 0.6830(4) 0.0343(14) Uani 1 1 d U . .
N6 N 0.0773(3) 1.0216(4) 0.6636(4) 0.0418(17) Uani 1 1 d U . .
H6A H 0.0484 0.9863 0.6433 0.050 Uiso 1 1 calc R . .
H6B H 0.1163 1.0167 0.6680 0.050 Uiso 1 1 calc R . .
N7 N 0.0949(3) 1.1868(4) 0.7641(4) 0.0385(14) Uani 1 1 d U . .
N8 N 0.1409(4) 1.3554(4) 0.8655(4) 0.0479(18) Uani 1 1 d U . .
H8A H 0.1229 1.3899 0.8794 0.058 Uiso 1 1 calc R . .
H8B H 0.1800 1.3620 0.8708 0.058 Uiso 1 1 calc R . .
N9 N 0.0491(3) 1.2776(4) 0.8262(4) 0.0377(14) Uani 1 1 d U . .
N10 N 0.0173(3) 1.3421(4) 0.8286(4) 0.0409(15) Uani 1 1 d U . .
N11 N -0.0315(4) 1.2779(5) 0.8884(4) 0.053(2) Uani 1 1 d U . .
H11A H -0.0051 1.2400 0.8992 0.064 Uiso 1 1 calc R . .
H11B H -0.0618 1.2781 0.9016 0.064 Uiso 1 1 calc R . .
N12 N -0.0715(4) 1.4425(4) 0.7828(5) 0.0530(17) Uani 1 1 d U . .
N13 N -0.0638(5) 1.5185(5) 0.6791(5) 0.068(2) Uani 1 1 d U . .
O31 O 0.1175(4) 0.1574(5) 0.5631(5) 0.111(3) Uani 1 1 d DU . .
O32 O 0.2234(3) 0.1978(4) 0.6254(4) 0.075(2) Uani 1 1 d DU . .
O33 O 0.1703(5) 0.1951(6) 0.4980(5) 0.124(4) Uani 1 1 d DU . .
O34 O 0.1414(5) 0.2793(4) 0.5613(5) 0.095(3) Uani 1 1 d DU . .
Cl31 Cl 0.16353(15) 0.20598(14) 0.56035(17) 0.0647(8) Uani 1 1 d DU . .
O41 O 0.2235(9) 0.9099(12) 0.5920(10) 0.095(4) Uani 0.418(9) 1 d PDU A 1
O42 O 0.2371(10) 0.8808(11) 0.7051(9) 0.127(7) Uani 0.418(9) 1 d PDU A 1
O43 O 0.2070(10) 1.0000(7) 0.6618(11) 0.072(5) Uani 0.418(9) 1 d PDU A 1
O44 O 0.1336(6) 0.9046(11) 0.6090(12) 0.098(5) Uani 0.418(9) 1 d PDU A 1
Cl41 Cl 0.2006(5) 0.9244(6) 0.6422(6) 0.091(3) Uani 0.418(9) 1 d PDU A 1
O46 O 0.2488(5) 0.9480(9) 0.6065(9) 0.094(4) Uani 0.582(9) 1 d PDU A 2
O47 O 0.1814(7) 0.8616(5) 0.6173(9) 0.113(5) Uani 0.582(9) 1 d PDU A 2
O48 O 0.2023(7) 0.9724(9) 0.6799(6) 0.084(4) Uani 0.582(9) 1 d PDU A 2
O49 O 0.1379(5) 0.9707(7) 0.5553(6) 0.084(4) Uani 0.582(9) 1 d PDU A 2
Cl46 Cl 0.1928(3) 0.9385(4) 0.6143(4) 0.073(2) Uani 0.582(9) 1 d PDU A 2
O51 O 0.1374(7) 0.5776(6) 0.4888(6) 0.063(4) Uani 0.535(6) 1 d PDU B 1
O52 O 0.2355(5) 0.6385(12) 0.5476(10) 0.124(5) Uani 0.535(6) 1 d PDU B 1
O53 O 0.1407(8) 0.7018(6) 0.5150(9) 0.101(6) Uani 0.535(6) 1 d PDU B 1
O54 O 0.1744(9) 0.6145(10) 0.6073(6) 0.088(4) Uani 0.535(6) 1 d PDU B 1
Cl51 Cl 0.1733(2) 0.6334(3) 0.5420(3) 0.0655(15) Uani 0.535(6) 1 d PDU B 1
O56 O 0.0568(6) 0.5968(11) 0.5205(11) 0.117(6) Uani 0.465(6) 1 d PDU B 2
O57 O 0.1518(8) 0.5618(6) 0.5156(8) 0.051(3) Uani 0.465(6) 1 d PDU B 2
O58 O 0.1162(9) 0.6831(7) 0.4958(9) 0.085(5) Uani 0.465(6) 1 d PDU B 2
O59 O 0.1579(9) 0.6327(11) 0.6094(5) 0.093(5) Uani 0.465(6) 1 d PDU B 2
Cl56 Cl 0.1198(3) 0.6165(4) 0.5343(4) 0.0756(19) Uani 0.465(6) 1 d PDU B 2
O101 O 0.0616(6) 0.8257(6) 0.4870(5) 0.115(4) Uani 1 1 d . . .
O102 O 0.0172(5) 0.0595(5) 0.4741(4) 0.092(3) Uani 1 1 d . . .
O103 O 0.0029(12) 0.5633(17) 0.5197(17) 0.165(9) Uani 0.535(6) 1 d PU B 1
O104 O 0.2576(12) 0.6958(16) 0.5153(13) 0.126(8) Uani 0.465(6) 1 d PU B 2

loop_
_atom_site_aniso_label
_atom_site_aniso_U_11
_atom_site_aniso_U_22
_atom_site_aniso_U_33
_atom_site_aniso_U_23
_atom_site_aniso_U_13
_atom_site_aniso_U_12
Zn1 0.0438(8) 0.0366(8) 0.0496(9) 0.000 0.0268(7) 0.000
Zn2 0.0212(6) 0.0358(7) 0.0438(8) 0.000 0.0141(6) 0.000
Zn3 0.0527(10) 0.0341(8) 0.0531(10) 0.000 0.0199(8) 0.000
C1 0.104(6) 0.048(5) 0.077(5) 0.001(4) 0.069(4) 0.006(4)
C2 0.115(6) 0.059(5) 0.092(6) 0.011(5) 0.074(5) 0.005(5)
C3 0.119(7) 0.064(6) 0.110(7) 0.003(5) 0.078(6) -0.014(5)
C4 0.104(6) 0.053(5) 0.105(6) -0.009(4) 0.075(5) -0.019(5)
C5 0.086(5) 0.046(4) 0.085(5) -0.021(3) 0.066(4) -0.020(4)
C6 0.064(4) 0.060(4) 0.075(4) -0.028(3) 0.051(3) -0.033(4)
C7 0.065(5) 0.089(6) 0.087(6) -0.036(5) 0.050(4) -0.044(5)
C8 0.055(5) 0.111(7) 0.078(6) -0.033(5) 0.033(4) -0.043(5)
C9 0.042(4) 0.100(6) 0.067(5) -0.026(5) 0.024(4) -0.029(4)
C10 0.036(3) 0.070(4) 0.055(4) -0.021(3) 0.025(3) -0.020(3)
C11 0.029(3) 0.058(4) 0.046(4) -0.010(3) 0.015(3) -0.006(3)
C12 0.028(3) 0.040(4) 0.040(4) 0.001(3) 0.018(3) 0.003(3)
C13 0.024(3) 0.054(4) 0.045(4) -0.005(3) 0.017(3) -0.005(3)
C14 0.029(4) 0.083(6) 0.063(5) -0.018(4) 0.025(4) -0.006(4)
C15 0.033(4) 0.097(6) 0.076(6) -0.020(5) 0.026(4) -0.013(4)
C16 0.033(4) 0.083(6) 0.065(5) -0.018(4) 0.018(4) -0.020(4)
C17 0.029(3) 0.056(4) 0.041(4) -0.003(3) 0.013(3) -0.012(3)
C18 0.031(3) 0.045(4) 0.032(4) 0.002(3) 0.007(3) -0.008(3)
C19 0.043(4) 0.045(4) 0.046(4) -0.010(3) 0.016(3) -0.003(3)
C20 0.048(4) 0.048(4) 0.067(5) -0.014(3) 0.028(4) -0.008(3)
C21 0.062(5) 0.063(5) 0.094(6) -0.014(5) 0.048(4) -0.005(4)
C22 0.070(5) 0.068(6) 0.121(7) -0.012(5) 0.053(5) 0.004(5)
C23 0.063(5) 0.059(5) 0.113(7) -0.016(5) 0.035(5) 0.009(4)
C24 0.053(4) 0.044(4) 0.081(5) -0.016(4) 0.020(4) 0.002(3)
C25 0.069(5) 0.037(4) 0.074(5) -0.012(3) 0.009(4) 0.008(4)
C26 0.087(6) 0.045(5) 0.082(6) -0.014(4) -0.002(5) 0.020(5)
C27 0.099(7) 0.041(5) 0.086(6) -0.002(4) -0.011(6) 0.012(5)
C28 0.099(7) 0.048(5) 0.083(6) 0.012(5) -0.002(5) -0.001(5)
C29 0.080(6) 0.048(5) 0.074(6) 0.011(4) 0.009(5) -0.001(4)
N1 0.089(5) 0.040(4) 0.074(4) -0.007(3) 0.062(4) -0.008(3)
N2 0.047(3) 0.055(4) 0.057(4) -0.025(3) 0.032(3) -0.026(3)
N3 0.028(4) 0.088(6) 0.056(5) 0.013(5) -0.002(4) 0.002(4)
N4 0.025(3) 0.041(3) 0.047(4) -0.004(3) 0.017(3) -0.001(2)
N5 0.021(3) 0.038(3) 0.039(3) -0.001(3) 0.011(3) -0.001(2)
N6 0.032(4) 0.049(4) 0.050(4) -0.006(3) 0.024(3) 0.000(3)
N7 0.021(3) 0.050(4) 0.041(3) -0.001(3) 0.013(3) -0.008(3)
N8 0.042(4) 0.044(4) 0.049(5) 0.000(3) 0.015(4) -0.013(3)
N9 0.036(3) 0.038(3) 0.036(3) 0.000(3) 0.014(3) -0.006(3)
N10 0.035(3) 0.041(3) 0.040(4) -0.005(3) 0.013(3) -0.005(3)
N11 0.061(5) 0.060(5) 0.049(5) 0.002(4) 0.035(4) 0.000(4)
N12 0.048(4) 0.045(4) 0.058(4) -0.012(3) 0.019(3) 0.002(3)
N13 0.068(5) 0.041(4) 0.071(5) 0.005(3) 0.014(4) 0.001(3)
O31 0.101(6) 0.095(6) 0.115(7) 0.006(6) 0.034(6) -0.054(6)
O32 0.079(5) 0.059(5) 0.105(5) -0.014(4) 0.059(4) -0.016(4)
O33 0.133(8) 0.159(10) 0.106(6) -0.039(7) 0.079(6) -0.003(7)
O34 0.124(7) 0.066(5) 0.114(7) -0.001(5) 0.072(6) 0.003(5)
Cl31 0.0765(18) 0.0455(13) 0.093(2) -0.0121(14) 0.0579(17) -0.0160(13)
O41 0.050(8) 0.098(10) 0.125(9) -0.025(8) 0.032(7) 0.009(8)
O42 0.116(13) 0.089(11) 0.134(12) 0.010(11) 0.025(10) 0.002(12)
O43 0.052(8) 0.070(7) 0.104(10) -0.006(7) 0.044(7) -0.007(7)
O44 0.064(6) 0.081(9) 0.138(10) -0.031(8) 0.041(7) -0.008(7)
Cl41 0.068(4) 0.075(5) 0.118(6) -0.022(5) 0.035(4) -0.002(4)
O46 0.063(6) 0.112(9) 0.115(9) -0.039(8) 0.050(6) 0.004(6)
O47 0.077(8) 0.078(6) 0.144(9) -0.017(7) 0.021(7) 0.003(6)
O48 0.046(6) 0.108(9) 0.101(7) -0.036(8) 0.037(6) 0.008(7)
O49 0.063(6) 0.078(8) 0.100(8) -0.022(7) 0.030(6) 0.006(6)
Cl46 0.042(2) 0.071(3) 0.100(5) -0.043(3) 0.030(3) 0.012(2)
O51 0.109(8) 0.045(6) 0.072(7) 0.004(6) 0.074(6) -0.009(6)
O52 0.065(7) 0.206(15) 0.110(11) 0.001(11) 0.049(7) 0.000(8)
O53 0.125(11) 0.068(7) 0.089(10) -0.019(7) 0.034(10) 0.005(8)
O54 0.100(9) 0.114(10) 0.064(6) -0.003(6) 0.051(6) 0.018(8)
Cl51 0.055(3) 0.092(3) 0.054(3) -0.001(2) 0.029(2) 0.000(2)
O56 0.076(8) 0.145(13) 0.140(12) 0.002(11) 0.060(8) 0.010(8)
O57 0.087(8) 0.038(6) 0.066(8) 0.033(6) 0.066(7) 0.014(6)
O58 0.093(10) 0.066(7) 0.073(8) -0.009(7) 0.023(8) 0.013(7)
O59 0.094(9) 0.109(10) 0.070(6) -0.001(7) 0.035(7) 0.034(9)
Cl56 0.078(4) 0.084(4) 0.073(4) -0.002(3) 0.043(3) 0.011(3)
O101 0.144(10) 0.118(8) 0.074(6) -0.006(6) 0.045(7) -0.072(7)
O102 0.119(7) 0.090(6) 0.053(5) -0.008(4) 0.030(5) -0.068(6)
O103 0.094(13) 0.195(19) 0.172(18) 0.022(16) 0.036(13) 0.009(14)
O104 0.084(13) 0.183(19) 0.090(14) -0.003(14) 0.025(11) 0.021(14)

loop_
_atom_type_symbol
_atom_type_description
_atom_type_scat_dispersion_real
_atom_type_scat_dispersion_imag
_atom_type_scat_source
C C 0.0033 0.0016 'International Tables Vol C Tables 4.2.6.8 and 6.1.1.4'
H H 0.0000 0.0000 'International Tables Vol C Tables 4.2.6.8 and 6.1.1.4'
N N 0.0061 0.0033 'International Tables Vol C Tables 4.2.6.8 and 6.1.1.4'
O O 0.0106 0.0060 'International Tables Vol C Tables 4.2.6.8 and 6.1.1.4'
Cl Cl 0.1484 0.1585 'International Tables Vol C Tables 4.2.6.8 and 6.1.1.4'
Zn Zn 0.2839 1.4301 'International Tables Vol C Tables 4.2.6.8 and 6.1.1.4'

loop_
_geom_angle_atom_site_label_1
_geom_angle_atom_site_label_2
_geom_angle_atom_site_label_3
_geom_angle
_geom_angle_site_symmetry_1
_geom_angle_site_symmetry_3
N2 Zn1 N2 169.0(5) . 2_556
N2 Zn1 N4 115.6(3) . 2_556
N2 Zn1 N4 73.0(3) 2_556 2_556
N2 Zn1 N4 73.0(3) . .
N2 Zn1 N4 115.6(3) 2_556 .
N4 Zn1 N4 86.2(4) 2_556 .
N2 Zn1 N1 97.4(3) . 2_556
N2 Zn1 N1 74.5(4) 2_556 2_556
N4 Zn1 N1 147.0(3) 2_556 2_556
N4 Zn1 N1 102.7(3) . 2_556
N2 Zn1 N1 74.5(4) . .
N2 Zn1 N1 97.4(3) 2_556 .
N4 Zn1 N1 102.7(3) 2_556 .
N4 Zn1 N1 147.0(3) . .
N1 Zn1 N1 87.0(4) 2_556 .
N7 Zn2 N7 178.2(4) . 2_556
N7 Zn2 N5 74.0(3) . .
N7 Zn2 N5 107.5(3) 2_556 .
N7 Zn2 N5 107.5(3) . 2_556
N7 Zn2 N5 74.0(3) 2_556 2_556
N5 Zn2 N5 83.4(4) . 2_556
N7 Zn2 N9 74.8(3) . .
N7 Zn2 N9 103.8(3) 2_556 .
N5 Zn2 N9 148.7(2) . .
N5 Zn2 N9 105.8(3) 2_556 .
N7 Zn2 N9 103.8(3) . 2_556
N7 Zn2 N9 74.8(3) 2_556 2_556
N5 Zn2 N9 105.8(3) . 2_556
N5 Zn2 N9 148.7(2) 2_556 2_556
N9 Zn2 N9 81.9(4) . 2_556
N12 Zn3 N12 167.6(5) 2_556 .
N12 Zn3 N10 73.8(3) 2_556 2_556
N12 Zn3 N10 115.8(3) . 2_556
N12 Zn3 N10 115.8(3) 2_556 .
N12 Zn3 N10 73.8(3) . .
N10 Zn3 N10 86.6(4) 2_556 .
N12 Zn3 N13 75.7(4) 2_556 2_556
N12 Zn3 N13 95.2(4) . 2_556
N10 Zn3 N13 148.9(4) 2_556 2_556
N10 Zn3 N13 101.5(3) . 2_556
N12 Zn3 N13 95.2(4) 2_556 .
N12 Zn3 N13 75.7(4) . .
N10 Zn3 N13 101.5(3) 2_556 .
N10 Zn3 N13 148.9(4) . .
N13 Zn3 N13 87.0(5) 2_556 .
N1 C1 C2 122.1(13) . .
N1 C1 H1 118.9 . .
C2 C1 H1 118.9 . .
C3 C2 C1 117.5(14) . .
C3 C2 H2 121.2 . .
C1 C2 H2 121.2 . .
C4 C3 C2 122.8(13) . .
C4 C3 H3 118.6 . .
C2 C3 H3 118.6 . .
C3 C4 C5 117.3(14) . .
C3 C4 H4 121.3 . .
C5 C4 H4 121.3 . .
N1 C5 C4 121.1(13) . .
N1 C5 C6 116.1(9) . .
C4 C5 C6 122.8(12) . .
N2 C6 C7 117.4(11) . .
N2 C6 C5 115.0(9) . .
C7 C6 C5 127.5(10) . .
C8 C7 C6 121.1(11) . .
C8 C7 H7 119.5 . .
C6 C7 H7 119.5 . .
C7 C8 C9 119.9(11) . .
C7 C8 H8 120.0 . .
C9 C8 H8 120.0 . .
C10 C9 C8 117.9(13) . .
C10 C9 H9 121.1 . .
C8 C9 H9 121.1 . .
N2 C10 C9 122.6(10) . .
N2 C10 C11 113.6(8) . .
C9 C10 C11 123.8(11) . .
N4 C11 N3 126.0(9) . .
N4 C11 C10 113.2(9) . .
N3 C11 C10 120.7(8) . .
N5 C12 N6 123.9(8) . .
N5 C12 C13 115.7(7) . .
N6 C12 C13 120.1(7) . .
N7 C13 C14 121.9(8) . .
N7 C13 C12 113.6(7) . .
C14 C13 C12 124.5(8) . .
C13 C14 C15 117.4(10) . .
C13 C14 H14 121.3 . .
C15 C14 H14 121.3 . .
C14 C15 C16 121.1(9) . .
C14 C15 H15 119.5 . .
C16 C15 H15 119.5 . .
C17 C16 C15 117.5(9) . .
C17 C16 H16 121.2 . .
C15 C16 H16 121.2 . .
N7 C17 C16 121.6(9) . .
N7 C17 C18 113.9(7) . .
C16 C17 C18 124.3(9) . .
N9 C18 N8 124.0(9) . .
N9 C18 C17 116.8(7) . .
N8 C18 C17 118.9(8) . .
N11 C19 N10 126.9(9) . .
N11 C19 C20 120.1(9) . .
N10 C19 C20 113.1(9) . .
N12 C20 C21 121.1(10) . .
N12 C20 C19 114.3(9) . .
C21 C20 C19 124.5(11) . .
C22 C21 C20 119.2(13) . .
C22 C21 H21 120.4 . .
C20 C21 H21 120.4 . .
C21 C22 C23 119.5(13) . .
C21 C22 H22 120.3 . .
C23 C22 H22 120.3 . .
C22 C23 C24 119.8(12) . .
C22 C23 H23 120.1 . .
C24 C23 H23 120.1 . .
N12 C24 C23 117.4(12) . .
N12 C24 C25 117.2(11) . .
C23 C24 C25 125.3(11) . .
N13 C25 C26 120.0(14) . .
N13 C25 C24 116.3(10) . .
C26 C25 C24 123.7(14) . .
C27 C26 C25 119.5(15) . .
C27 C26 H26 120.2 . .
C25 C26 H26 120.2 . .
C26 C27 C28 120.4(13) . .
C26 C27 H27 119.8 . .
C28 C27 H27 119.8 . .
C27 C28 C29 118.2(15) . .
C27 C28 H28 120.9 . .
C29 C28 H28 120.9 . .
N13 C29 C28 120.3(15) . .
N13 C29 H29 119.8 . .
C28 C29 H29 119.8 . .
C1 N1 C5 119.0(10) . .
C1 N1 Zn1 126.5(8) . .
C5 N1 Zn1 114.4(8) . .
C10 N2 C6 121.1(9) . .
C10 N2 Zn1 119.7(6) . .
C6 N2 Zn1 118.7(8) . .
C11 N3 H3A 120.0 . .
C11 N3 H3B 120.0 . .
H3A N3 H3B 120.0 . .
C11 N4 N5 114.7(7) . .
C11 N4 Zn1 118.3(6) . .
N5 N4 Zn1 119.8(5) . .
C12 N5 N4 113.0(7) . .
C12 N5 Zn2 116.1(5) . .
N4 N5 Zn2 122.4(5) . .
C12 N6 H6A 120.0 . .
C12 N6 H6B 120.0 . .
H6A N6 H6B 120.0 . .
C13 N7 C17 120.3(7) . .
C13 N7 Zn2 119.9(5) . .
C17 N7 Zn2 119.7(6) . .
C18 N8 H8A 120.0 . .
C18 N8 H8B 120.0 . .
H8A N8 H8B 120.0 . .
C18 N9 N10 111.3(7) . .
C18 N9 Zn2 114.1(6) . .
N10 N9 Zn2 123.6(5) . .
C19 N10 N9 116.3(7) . .
C19 N10 Zn3 117.1(6) . .
N9 N10 Zn3 119.3(5) . .
C19 N11 H11A 120.0 . .
C19 N11 H11B 120.0 . .
H11A N11 H11B 120.0 . .
C20 N12 C24 123.0(10) . .
C20 N12 Zn3 119.7(7) . .
C24 N12 Zn3 117.0(8) . .
C29 N13 C25 121.4(11) . .
C29 N13 Zn3 125.8(9) . .
C25 N13 Zn3 112.8(8) . .
O33 Cl31 O31 112.3(6) . .
O33 Cl31 O32 112.2(6) . .
O31 Cl31 O32 108.6(5) . .
O33 Cl31 O34 110.3(6) . .
O31 Cl31 O34 106.7(6) . .
O32 Cl31 O34 106.4(5) . .
O43 Cl41 O42 109.6(9) . .
O43 Cl41 O41 111.7(10) . .
O42 Cl41 O41 108.3(9) . .
O43 Cl41 O44 108.8(9) . .
O42 Cl41 O44 110.3(10) . .
O41 Cl41 O44 108.2(9) . .
O46 Cl46 O49 110.9(8) . .
O46 Cl46 O48 109.8(8) . .
O49 Cl46 O48 108.9(7) . .
O46 Cl46 O47 109.2(8) . .
O49 Cl46 O47 109.2(8) . .
O48 Cl46 O47 108.9(9) . .
O54 Cl51 O52 113.7(9) . .
O54 Cl51 O53 111.0(8) . .
O52 Cl51 O53 108.3(9) . .
O54 Cl51 O51 108.4(8) . .
O52 Cl51 O51 107.8(8) . .
O53 Cl51 O51 107.4(8) . .
O57 Cl56 O56 114.3(9) . .
O57 Cl56 O59 108.6(9) . .
O56 Cl56 O59 108.6(9) . .
O57 Cl56 O58 109.3(8) . .
O56 Cl56 O58 109.0(9) . .
O59 Cl56 O58 106.7(9) . .

loop_
_geom_bond_atom_site_label_1
_geom_bond_atom_site_label_2
_geom_bond_distance
_geom_bond_site_symmetry_2
Zn1 N2 2.122(8) .
Zn1 N2 2.122(8) 2_556
Zn1 N4 2.183(7) 2_556
Zn1 N4 2.183(7) .
Zn1 N1 2.222(8) 2_556
Zn1 N1 2.222(8) .
Zn2 N7 2.105(6) .
Zn2 N7 2.105(6) 2_556
Zn2 N5 2.205(7) .
Zn2 N5 2.205(7) 2_556
Zn2 N9 2.222(7) .
Zn2 N9 2.222(7) 2_556
Zn3 N12 2.114(9) 2_556
Zn3 N12 2.114(9) .
Zn3 N10 2.185(8) 2_556
Zn3 N10 2.185(8) .
Zn3 N13 2.214(9) 2_556
Zn3 N13 2.214(9) .
C1 N1 1.321(15) .
C1 C2 1.385(15) .
C1 H1 0.9500 .
C2 C3 1.355(19) .
C2 H2 0.9500 .
C3 C4 1.347(19) .
C3 H3 0.9500 .
C4 C5 1.389(15) .
C4 H4 0.9500 .
C5 N1 1.369(15) .
C5 C6 1.454(17) .
C6 N2 1.357(12) .
C6 C7 1.447(16) .
C7 C8 1.343(19) .
C7 H7 0.9500 .
C8 C9 1.399(17) .
C8 H8 0.9500 .
C9 C10 1.389(14) .
C9 H9 0.9500 .
C10 N2 1.340(14) .
C10 C11 1.480(13) .
C11 N4 1.321(11) .
C11 N3 1.327(13) .
C12 N5 1.315(10) .
C12 N6 1.330(11) .
C12 C13 1.479(12) .
C13 N7 1.341(11) .
C13 C14 1.381(11) .
C14 C15 1.382(15) .
C14 H14 0.9500 .
C15 C16 1.397(16) .
C15 H15 0.9500 .
C16 C17 1.374(12) .
C16 H16 0.9500 .
C17 N7 1.343(11) .
C17 C18 1.476(13) .
C18 N9 1.337(10) .
C18 N8 1.346(11) .
C19 N11 1.326(12) .
C19 N10 1.328(12) .
C19 C20 1.498(14) .
C20 N12 1.314(14) .
C20 C21 1.373(15) .
C21 C22 1.362(17) .
C21 H21 0.9500 .
C22 C23 1.384(19) .
C22 H22 0.9500 .
C23 C24 1.410(17) .
C23 H23 0.9500 .
C24 N12 1.345(13) .
C24 C25 1.426(18) .
C25 N13 1.386(16) .
C25 C26 1.399(16) .
C26 C27 1.38(2) .
C26 H26 0.9500 .
C27 C28 1.41(2) .
C27 H27 0.9500 .
C28 C29 1.427(17) .
C28 H28 0.9500 .
C29 N13 1.339(16) .
C29 H29 0.9500 .
N3 H3A 0.8800 .
N3 H3B 0.8800 .
N4 N5 1.418(9) .
N6 H6A 0.8800 .
N6 H6B 0.8800 .
N8 H8A 0.8800 .
N8 H8B 0.8800 .
N9 N10 1.403(10) .
N11 H11A 0.8800 .
N11 H11B 0.8800 .
O31 Cl31 1.416(6) .
O32 Cl31 1.423(6) .
O33 Cl31 1.406(6) .
O34 Cl31 1.430(6) .
O41 Cl41 1.420(7) .
O42 Cl41 1.419(8) .
O43 Cl41 1.418(7) .
O44 Cl41 1.429(7) .
O46 Cl46 1.414(7) .
O47 Cl46 1.425(7) .
O48 Cl46 1.425(7) .
O49 Cl46 1.416(7) .
O51 Cl51 1.442(7) .
O52 Cl51 1.415(7) .
O53 Cl51 1.422(7) .
O54 Cl51 1.402(7) .
O56 Cl56 1.413(7) .
O57 Cl56 1.409(7) .
O58 Cl56 1.432(7) .
O59 Cl56 1.422(7) .
